data_7704232
loop_
_publ_author_name
'Musongong, Joseph T.'
'Otang, Mathew E.'
'Mash, Brandon L.'
'Zeller, Matthias'
'Stahl, Lothar'

_publ_section_title
;
 Covalent and ionic bonding in bi- and tricyclic Group 15 amides:
 equidistant P-I and As-I bonds and fluxional cations.
;
_journal_issue 19
_journal_name_full 'Dalton transactions (Cambridge, England : 2003)'
_journal_page_first 6341
_journal_page_last 6354
_journal_paper_doi 10.1039/d0dt01163k
_journal_volume 49
_journal_year 2020
_chemical_formula_moiety 'C16 H36 As N7 P2'
_chemical_formula_sum 'C16 H36 As N7 P2'
_chemical_formula_weight 463.38
_chemical_melting_point 374.0(10)
_chemical_properties_physical Air-sensitive,Moisture-sensitive
_space_group_crystal_system monoclinic
_space_group_IT_number 11
_space_group_name_Hall '-P 2yb'
_space_group_name_H-M_alt 'P 1 21/m 1'
_atom_sites_solution_hydrogens geom
_atom_sites_solution_primary direct
_audit_creation_date 2020-03-16
_audit_creation_method
;
Olex2 1.2
(compiled 2018.05.29 svn.r3508 for OlexSys, GUI svn.r5506)
;
_audit_update_record
;
2020-03-21 deposited with the CCDC.	2020-04-21 downloaded from the CCDC.
;
_cell_angle_alpha 90
_cell_angle_beta 98.442(2)
_cell_angle_gamma 90
_cell_formula_units_Z 2
_cell_length_a 9.6134(5)
_cell_length_b 11.6759(6)
_cell_length_c 10.3557(5)
_cell_measurement_reflns_used 9866
_cell_measurement_temperature 100
_cell_measurement_theta_max 32.640
_cell_measurement_theta_min 2.645
_cell_volume 1149.78(10)
_computing_cell_refinement 'SAINT v8.34A (Bruker, 2013)'
_computing_data_reduction 'SAINT v8.34A (Bruker, 2013)'
_computing_molecular_graphics 'Olex2 (Dolomanov et al., 2009)'
_computing_publication_material 'Olex2 (Dolomanov et al., 2009)'
_computing_structure_refinement 'XL (Sheldrick, 2008)'
_computing_structure_solution 'ShelXS (Sheldrick, 2008)'
_diffrn_ambient_temperature 99.97
_diffrn_detector_area_resol_mean 8
_diffrn_measured_fraction_theta_full 0.995
_diffrn_measured_fraction_theta_max 0.973
_diffrn_measurement_device_type 'Bruker SMART APEX CCD area detector'
_diffrn_measurement_method '\w and \f scans'
_diffrn_radiation_monochromator graphite
_diffrn_radiation_type MoK\a
_diffrn_radiation_wavelength 0.71073
_diffrn_reflns_av_R_equivalents 0.0222
_diffrn_reflns_av_unetI/netI 0.0184
_diffrn_reflns_Laue_measured_fraction_full 0.995
_diffrn_reflns_Laue_measured_fraction_max 0.973
_diffrn_reflns_limit_h_max 14
_diffrn_reflns_limit_h_min -14
_diffrn_reflns_limit_k_max 17
_diffrn_reflns_limit_k_min -17
_diffrn_reflns_limit_l_max 15
_diffrn_reflns_limit_l_min -14
_diffrn_reflns_number 16118
_diffrn_reflns_point_group_measured_fraction_full 0.995
_diffrn_reflns_point_group_measured_fraction_max 0.973
_diffrn_reflns_theta_full 25.242
_diffrn_reflns_theta_max 32.664
_diffrn_reflns_theta_min 1.988
_diffrn_source 'sealed tube'
_diffrn_standards_number 0
_exptl_absorpt_coefficient_mu 1.632
_exptl_absorpt_correction_T_max 0.531
_exptl_absorpt_correction_T_min 0.387
_exptl_absorpt_correction_type multi-scan
_exptl_absorpt_process_details SADABS
_exptl_crystal_colour 'clear light colourless'
_exptl_crystal_colour_lustre clear
_exptl_crystal_colour_modifier light
_exptl_crystal_colour_primary colourless
_exptl_crystal_density_diffrn 1.338
_exptl_crystal_description irregular
_exptl_crystal_F_000 488
_exptl_crystal_recrystallization_method 'Re-crystallisation from solvent: toluene'
_exptl_crystal_size_max 0.6
_exptl_crystal_size_mid 0.53
_exptl_crystal_size_min 0.42
_refine_diff_density_max 1.920
_refine_diff_density_min -1.440
_refine_diff_density_rms 0.093
_refine_ls_extinction_method none
_refine_ls_goodness_of_fit_ref 1.090
_refine_ls_hydrogen_treatment constr
_refine_ls_matrix_type full
_refine_ls_number_parameters 138
_refine_ls_number_reflns 4279
_refine_ls_number_restraints 0
_refine_ls_restrained_S_all 1.090
_refine_ls_R_factor_all 0.0265
_refine_ls_R_factor_gt 0.0252
_refine_ls_shift/su_max 0.000
_refine_ls_shift/su_mean 0.000
_refine_ls_structure_factor_coef Fsqd
_refine_ls_weighting_details 'w=1/[\s^2^(Fo^2^)+(0.0308P)^2^+0.7093P] where P=(Fo^2^+2Fc^2^)/3'
_refine_ls_weighting_scheme calc
_refine_ls_wR_factor_gt 0.0683
_refine_ls_wR_factor_ref 0.0689
_reflns_Friedel_coverage 0.000
_reflns_number_gt 4111
_reflns_number_total 4279
_reflns_threshold_expression 'I > 2\s(I)'
_cod_data_source_file d0dt01163k2.cif
_cod_data_source_block joseph5_0m
_cod_depositor_comments
;
The following automatic conversions were performed:

data item '_chemical_melting_point' value '373-375' was changed to
'374.0(10)' -- the average value was taken and precision was
estimated.

Automatic conversion script
Id: cif_fix_values 7556 2019-12-06 15:28:31Z antanas 

 Adding full bibliography for 7704230--7704239.cif.
;
_cod_database_code 7704232
_shelx_shelxl_version_number 2014/7
_shelx_space_group_comment
;
The symmetry employed for this shelxl refinement is uniquely defined
by the following loop, which should always be used as a source of
symmetry information in preference to the above space-group names.
They are only intended as comments.
;
_shelx_estimated_absorpt_t_max 0.547
_shelx_estimated_absorpt_t_min 0.441
_olex2_refinement_description
;
1. Fixed Uiso
 At 1.5 times of:
  All C(H,H,H) groups
2. Others
 Fixed Sof: H12B(0.5) H12C(0.5) H22B(0.5) H22C(0.5)
3.a Me refined with riding coordinates:
 C12(H12A,H12B,H12C), C22(H22A,H22B,H22C)
3.b Idealised Me refined as rotating group:
 C11(H11A,H11B,H11C), C21(H21A,H21B,H21C), C31(H31A,H31B,H31C), C32(H32A,H32B,
 H32C), C33(H33A,H33B,H33C)
;
_olex2_submission_special_instructions 'No special instructions were received'

loop_
_space_group_symop_operation_xyz
'x, y, z'
'-x, y+1/2, -z'
'-x, -y, -z'
'x, -y-1/2, z'

loop_
_atom_site_label
_atom_site_type_symbol
_atom_site_fract_x
_atom_site_fract_y
_atom_site_fract_z
_atom_site_U_iso_or_equiv
_atom_site_adp_type
_atom_site_occupancy
_atom_site_site_symmetry_order
_atom_site_calc_flag
_atom_site_refinement_flags_posn
_atom_site_refinement_flags_adp
_atom_site_refinement_flags_occupancy
_atom_site_disorder_assembly
_atom_site_disorder_group
As1 As 0.07266(2) 0.2500 0.25082(2) 0.01350(5) Uani 1 2 d S T P . .
P1 P 0.36892(3) 0.14092(2) 0.34663(3) 0.01059(6) Uani 1 1 d . . . . .
N1 N 0.37242(13) 0.2500 0.45839(12) 0.0105(2) Uani 1 2 d S T P . .
N2 N 0.41108(13) 0.2500 0.24474(12) 0.0119(2) Uani 1 2 d S T P . .
N3 N 0.19251(9) 0.12705(8) 0.29169(9) 0.01185(15) Uani 1 1 d . . . . .
N4 N 0.04851(19) 0.2500 0.05891(16) 0.0265(3) Uani 1 2 d S T P . .
N5 N 0.14590(18) 0.2500 0.00233(13) 0.0192(3) Uani 1 2 d S T P . .
N6 N 0.2370(3) 0.2500 -0.0593(2) 0.0531(7) Uani 1 2 d S T P . .
C10 C 0.33125(15) 0.2500 0.59047(14) 0.0121(2) Uani 1 2 d S T P . .
C12 C 0.17143(17) 0.2500 0.58787(16) 0.0181(3) Uani 1 2 d S T P . .
H12A H 0.1500 0.2500 0.6775 0.027 Uiso 1 2 calc RS T P . .
H12B H 0.1311 0.3185 0.5422 0.027 Uiso 0.5 1 calc R . . . .
H12C H 0.1311 0.1815 0.5422 0.027 Uiso 0.5 1 calc R . . . .
C11 C 0.39242(16) 0.14270(13) 0.66120(13) 0.0277(3) Uani 1 1 d . . . . .
H11A H 0.3534 0.0746 0.6138 0.042 Uiso 1 1 calc GR . . . .
H11B H 0.3683 0.1416 0.7499 0.042 Uiso 1 1 calc GR . . . .
H11C H 0.4949 0.1429 0.6654 0.042 Uiso 1 1 calc GR . . . .
C20 C 0.54807(17) 0.2500 0.19335(17) 0.0188(3) Uani 1 2 d S T P . .
C21 C 0.55392(16) 0.14272(12) 0.10990(15) 0.0275(3) Uani 1 1 d . . . . .
H21A H 0.5493 0.0745 0.1642 0.041 Uiso 1 1 calc GR . . . .
H21B H 0.6420 0.1421 0.0728 0.041 Uiso 1 1 calc GR . . . .
H21C H 0.4742 0.1427 0.0391 0.041 Uiso 1 1 calc GR . . . .
C22 C 0.67166(19) 0.2500 0.3059(2) 0.0322(5) Uani 1 2 d S T P . .
H22A H 0.7606 0.2500 0.2701 0.048 Uiso 1 2 calc RS T P . .
H22B H 0.6666 0.3185 0.3596 0.048 Uiso 0.5 1 calc R . . . .
H22C H 0.6666 0.1815 0.3596 0.048 Uiso 0.5 1 calc R . . . .
C30 C 0.13451(12) 0.00853(9) 0.26231(11) 0.01526(19) Uani 1 1 d . . . . .
C31 C -0.02613(13) 0.01150(12) 0.22813(14) 0.0231(2) Uani 1 1 d . . . . .
H31A H -0.0669 0.0435 0.3016 0.035 Uiso 1 1 calc GR . . . .
H31B H -0.0616 -0.0665 0.2103 0.035 Uiso 1 1 calc GR . . . .
H31C H -0.0526 0.0593 0.1506 0.035 Uiso 1 1 calc GR . . . .
C32 C 0.17196(14) -0.06758(11) 0.38312(13) 0.0219(2) Uani 1 1 d . . . . .
H32A H 0.2743 -0.0699 0.4076 0.033 Uiso 1 1 calc GR . . . .
H32B H 0.1366 -0.1453 0.3634 0.033 Uiso 1 1 calc GR . . . .
H32C H 0.1289 -0.0362 0.4556 0.033 Uiso 1 1 calc GR . . . .
C33 C 0.19828(16) -0.04133(11) 0.14704(13) 0.0242(2) Uani 1 1 d . . . . .
H33A H 0.1754 0.0086 0.0708 0.036 Uiso 1 1 calc GR . . . .
H33B H 0.1595 -0.1179 0.1264 0.036 Uiso 1 1 calc GR . . . .
H33C H 0.3006 -0.0465 0.1703 0.036 Uiso 1 1 calc GR . . . .

loop_
_atom_site_aniso_label
_atom_site_aniso_U_11
_atom_site_aniso_U_22
_atom_site_aniso_U_33
_atom_site_aniso_U_23
_atom_site_aniso_U_13
_atom_site_aniso_U_12
As1 0.00899(7) 0.01297(8) 0.01748(8) 0.000 -0.00164(5) 0.000
P1 0.00984(11) 0.01121(12) 0.01083(12) 0.00000(9) 0.00192(9) 0.00171(8)
N1 0.0105(5) 0.0121(5) 0.0089(5) 0.000 0.0013(4) 0.000
N2 0.0113(5) 0.0137(5) 0.0115(5) 0.000 0.0048(4) 0.000
N3 0.0109(3) 0.0097(3) 0.0144(4) -0.0011(3) 0.0002(3) -0.0011(3)
N4 0.0262(8) 0.0323(9) 0.0180(7) 0.000 -0.0066(6) 0.000
N5 0.0318(8) 0.0188(6) 0.0048(5) 0.000 -0.0047(5) 0.000
N6 0.0433(12) 0.098(2) 0.0178(9) 0.000 0.0049(8) 0.000
C10 0.0123(6) 0.0148(6) 0.0091(6) 0.000 0.0013(5) 0.000
C12 0.0147(6) 0.0259(8) 0.0148(7) 0.000 0.0059(5) 0.000
C11 0.0355(7) 0.0329(7) 0.0158(5) 0.0103(5) 0.0073(5) 0.0180(6)
C20 0.0140(6) 0.0241(8) 0.0203(7) 0.000 0.0098(6) 0.000
C21 0.0321(7) 0.0267(6) 0.0281(6) -0.0024(5) 0.0191(6) 0.0055(5)
C22 0.0115(7) 0.0500(13) 0.0355(11) 0.000 0.0045(7) 0.000
C30 0.0186(5) 0.0114(4) 0.0156(5) -0.0018(4) 0.0019(4) -0.0043(4)
C31 0.0195(5) 0.0205(5) 0.0279(6) -0.0004(5) -0.0014(5) -0.0090(4)
C32 0.0273(6) 0.0156(5) 0.0227(6) 0.0047(4) 0.0038(5) -0.0038(4)
C33 0.0342(7) 0.0191(5) 0.0199(5) -0.0089(5) 0.0064(5) -0.0046(5)

loop_
_atom_type_symbol
_atom_type_description
_atom_type_scat_dispersion_real
_atom_type_scat_dispersion_imag
_atom_type_scat_source
C C 0.0033 0.0016 'International Tables Vol C Tables 4.2.6.8 and 6.1.1.4'
H H 0.0000 0.0000 'International Tables Vol C Tables 4.2.6.8 and 6.1.1.4'
N N 0.0061 0.0033 'International Tables Vol C Tables 4.2.6.8 and 6.1.1.4'
P P 0.1023 0.0942 'International Tables Vol C Tables 4.2.6.8 and 6.1.1.4'
As As 0.0499 2.0058 'International Tables Vol C Tables 4.2.6.8 and 6.1.1.4'

loop_
_geom_angle_atom_site_label_1
_geom_angle_atom_site_label_2
_geom_angle_atom_site_label_3
_geom_angle
_geom_angle_site_symmetry_1
_geom_angle_site_symmetry_3
_geom_angle_publ_flag
N3 As1 N3 101.75(6) 4_565 . ?
N3 As1 N4 102.02(4) . . ?
N3 As1 N4 102.02(4) 4_565 . ?
N1 P1 P1 42.15(3) . 4_565 ?
N1 P1 N2 83.26(5) . . ?
N2 P1 P1 42.93(3) . 4_565 ?
N3 P1 P1 95.42(3) . 4_565 ?
N3 P1 N1 102.36(5) . . ?
N3 P1 N2 100.08(5) . . ?
P1 N1 P1 95.69(6) 4_565 . ?
C10 N1 P1 129.92(4) . . ?
C10 N1 P1 129.92(4) . 4_565 ?
P1 N2 P1 94.15(6) . 4_565 ?
C20 N2 P1 120.88(7) . 4_565 ?
C20 N2 P1 120.88(7) . . ?
P1 N3 As1 123.69(5) . . ?
C30 N3 As1 117.83(7) . . ?
C30 N3 P1 118.19(7) . . ?
N5 N4 As1 121.29(13) . . ?
N6 N5 N4 176.5(2) . . ?
N1 C10 C12 112.80(12) . . ?
N1 C10 C11 107.91(8) . 4_565 ?
N1 C10 C11 107.91(8) . . ?
C11 C10 C12 108.86(9) 4_565 . ?
C11 C10 C12 108.86(9) . . ?
C11 C10 C11 110.49(16) 4_565 . ?
N2 C20 C21 108.04(10) . 4_565 ?
N2 C20 C21 108.04(10) . . ?
N2 C20 C22 110.75(14) . . ?
C21 C20 C21 110.17(15) 4_565 . ?
C21 C20 C22 109.90(10) . . ?
C21 C20 C22 109.90(10) 4_565 . ?
N3 C30 C31 110.88(9) . . ?
N3 C30 C32 109.39(9) . . ?
N3 C30 C33 109.11(9) . . ?
C31 C30 C32 108.02(10) . . ?
C31 C30 C33 109.44(10) . . ?
C32 C30 C33 110.00(10) . . ?

loop_
_geom_bond_atom_site_label_1
_geom_bond_atom_site_label_2
_geom_bond_distance
_geom_bond_site_symmetry_2
_geom_bond_publ_flag
As1 N3 1.8505(9) 4_565 ?
As1 N3 1.8505(9) . ?
As1 N4 1.9668(17) . ?
P1 P1 2.5472(6) 4_565 ?
P1 N1 1.7180(9) . ?
P1 N2 1.7393(9) . ?
P1 N3 1.7154(9) . ?
N1 P1 1.7179(9) 4_565 ?
N1 C10 1.4786(19) . ?
N2 P1 1.7393(9) 4_565 ?
N2 C20 1.4910(19) . ?
N3 C30 1.5061(14) . ?
N4 N5 1.175(2) . ?
N5 N6 1.157(3) . ?
C10 C12 1.533(2) . ?
C10 C11 1.5249(15) . ?
C10 C11 1.5249(16) 4_565 ?
C20 C21 1.5275(17) 4_565 ?
C20 C21 1.5275(17) . ?
C20 C22 1.537(3) . ?
C30 C31 1.5332(17) . ?
C30 C32 1.5337(17) . ?
C30 C33 1.5345(17) . ?
